data_7234508
loop_
_publ_author_name
'He, Yuan-Chun'
'Zhang, Jie'
'Xiao, Li-Yuan'
'Yuan, Zi-Han'
'Yu, Yang'
'Wang, Yan'
'Zhu, Kunlei'
'Kan, Wei-Qiu'

_publ_section_title
;
 A Novel Coordination Polymer based on a New Multidentate Ligand:
 Synthesis, Structure and Properties
;
_journal_name_full CrystEngComm
_journal_paper_doi 10.1039/C9CE01307E
_journal_year 2019
_chemical_formula_moiety 'C20 H16 Cu N2 O7'
_chemical_formula_sum 'C20 H16 Cu N2 O7'
_chemical_formula_weight 459.89
_space_group_crystal_system monoclinic
_space_group_IT_number 14
_space_group_name_Hall '-P 2ybc'
_space_group_name_H-M_alt 'P 1 21/c 1'
_symmetry_space_group_name_Hall '-P 2ybc'
_symmetry_space_group_name_H-M 'P 1 21/c 1'
_atom_sites_solution_hydrogens mixed
_audit_creation_method SHELXL-2018/3
_audit_update_record
;
2019-10-06 deposited with the CCDC.    2019-10-09 downloaded from the CCDC.
;
_cell_angle_alpha 90
_cell_angle_beta 101.510(4)
_cell_angle_gamma 90
_cell_formula_units_Z 4
_cell_length_a 17.3980(8)
_cell_length_b 12.7610(4)
_cell_length_c 8.5510(3)
_cell_measurement_reflns_used 4298
_cell_measurement_temperature 293(2)
_cell_measurement_theta_max 29.1291
_cell_measurement_theta_min 3.0439
_cell_volume 1860.28(13)
_computing_cell_refinement CrysAlis
_computing_data_collection 'CrysAlis (Oxford Diffraction, 2006)'
_computing_data_reduction CrysAlis
_computing_molecular_graphics 'Bruker SHELXTL'
_computing_publication_material 'Bruker SHELXTL'
_computing_structure_refinement 'SHELXL-2018/3 (Sheldrick, 2018)'
_computing_structure_solution 'SHELXL-97 (Sheldrick, 2008)'
_diffrn_ambient_temperature 293(2)
_diffrn_detector_area_resol_mean 10.0
_diffrn_measured_fraction_theta_full 0.998
_diffrn_measured_fraction_theta_max 0.998
_diffrn_measurement_device_type 'Oxford Diffraction Gemini R Ultra'
_diffrn_measurement_method '\w scan'
_diffrn_radiation_type MoK\a
_diffrn_radiation_wavelength 0.71069
_diffrn_reflns_av_R_equivalents 0.0410
_diffrn_reflns_av_unetI/netI 0.0397
_diffrn_reflns_Laue_measured_fraction_full 0.998
_diffrn_reflns_Laue_measured_fraction_max 0.998
_diffrn_reflns_limit_h_max 20
_diffrn_reflns_limit_h_min -20
_diffrn_reflns_limit_k_max 15
_diffrn_reflns_limit_k_min -15
_diffrn_reflns_limit_l_max 10
_diffrn_reflns_limit_l_min -8
_diffrn_reflns_number 11982
_diffrn_reflns_point_group_measured_fraction_full 0.998
_diffrn_reflns_point_group_measured_fraction_max 0.998
_diffrn_reflns_theta_full 25.000
_diffrn_reflns_theta_max 25.337
_diffrn_reflns_theta_min 3.324
_diffrn_source 'fine-focus sealed tube'
_exptl_absorpt_coefficient_mu 1.223
_exptl_absorpt_correction_T_max 0.8009
_exptl_absorpt_correction_T_min 0.7579
_exptl_absorpt_correction_type multi-scan
_exptl_crystal_colour blue
_exptl_crystal_density_diffrn 1.642
_exptl_crystal_description block
_exptl_crystal_F_000 940
_exptl_crystal_size_max 0.240
_exptl_crystal_size_mid 0.200
_exptl_crystal_size_min 0.190
_refine_diff_density_max 0.376
_refine_diff_density_min -0.348
_refine_diff_density_rms 0.055
_refine_ls_extinction_method none
_refine_ls_goodness_of_fit_ref 1.040
_refine_ls_hydrogen_treatment mixed
_refine_ls_matrix_type full
_refine_ls_number_parameters 298
_refine_ls_number_reflns 3409
_refine_ls_number_restraints 2
_refine_ls_restrained_S_all 1.040
_refine_ls_R_factor_all 0.0646
_refine_ls_R_factor_gt 0.0439
_refine_ls_shift/su_max 0.000
_refine_ls_shift/su_mean 0.000
_refine_ls_structure_factor_coef Fsqd
_refine_ls_weighting_details 'w=1/[\s^2^(Fo^2^)+(0.0451P)^2^+1.0008P] where P=(Fo^2^+2Fc^2^)/3'
_refine_ls_weighting_scheme calc
_refine_ls_wR_factor_gt 0.0986
_refine_ls_wR_factor_ref 0.1094
_reflns_Friedel_coverage 0.000
_reflns_number_gt 2588
_reflns_number_total 3409
_reflns_threshold_expression 'I > 2\s(I)'
_cod_data_source_file c9ce01307e1.cif
_cod_data_source_block shelx
_cod_database_code 7234508
_shelx_shelxl_version_number 2018/3
_shelx_space_group_comment
;
The symmetry employed for this shelxl refinement is uniquely defined
by the following loop, which should always be used as a source of
symmetry information in preference to the above space-group names.
They are only intended as comments.
;
_shelx_estimated_absorpt_t_min 0.758
_shelx_estimated_absorpt_t_max 0.801

loop_
_space_group_symop_operation_xyz
'x, y, z'
'-x, y+1/2, -z+1/2'
'-x, -y, -z'
'x, -y-1/2, z-1/2'

loop_
_atom_site_label
_atom_site_type_symbol
_atom_site_fract_x
_atom_site_fract_y
_atom_site_fract_z
_atom_site_U_iso_or_equiv
_atom_site_adp_type
_atom_site_occupancy
_atom_site_site_symmetry_order
_atom_site_calc_flag
_atom_site_refinement_flags_posn
_atom_site_refinement_flags_adp
_atom_site_refinement_flags_occupancy
_atom_site_disorder_assembly
_atom_site_disorder_group
Cu1 Cu 0.76848(15) 0.63658(19) 0.4713(3) 0.0363(11) Uani 0.63(3) 1 d . . P A 1
Cu1A Cu 0.7585(7) 0.6400(5) 0.4784(8) 0.091(3) Uani 0.37(3) 1 d . . P A 2
C1 C 0.8881(2) 0.5999(3) 0.7603(4) 0.0495(8) Uani 1 1 d . . . . .
C2 C 0.92045(19) 0.5088(2) 0.6834(3) 0.0412(7) Uani 1 1 d . . . . .
C3 C 0.9847(2) 0.4565(3) 0.7677(4) 0.0497(8) Uani 1 1 d . . . . .
H3 H 1.006054 0.478273 0.870987 0.060 Uiso 1 1 calc R U . . .
C4 C 1.0189(2) 0.3719(3) 0.7041(4) 0.0515(8) Uani 1 1 d . . . . .
H4 H 1.062110 0.337309 0.763414 0.062 Uiso 1 1 calc R U . . .
C5 C 0.9876(2) 0.3423(2) 0.5546(4) 0.0496(8) Uani 1 1 d . . . . .
H5 H 1.009646 0.286161 0.509777 0.060 Uiso 1 1 calc R U . . .
C6 C 0.88725(18) 0.4755(2) 0.5251(3) 0.0394(7) Uani 1 1 d . . . . .
C7 C 0.8924(2) 0.3579(3) 0.3020(4) 0.0513(9) Uani 1 1 d . . . . .
H7A H 0.932387 0.319254 0.261829 0.062 Uiso 1 1 calc R U . . .
H7B H 0.878789 0.419065 0.234835 0.062 Uiso 1 1 calc R U . . .
C8 C 0.82072(19) 0.2896(2) 0.2912(4) 0.0457(8) Uani 1 1 d . . . . .
C9 C 0.8263(2) 0.1881(3) 0.3459(4) 0.0557(9) Uani 1 1 d . . . . .
H9 H 0.874832 0.162084 0.396768 0.067 Uiso 1 1 calc R U . . .
C10 C 0.7612(2) 0.1243(3) 0.3264(4) 0.0581(9) Uani 1 1 d . . . . .
H10 H 0.766346 0.055509 0.362846 0.070 Uiso 1 1 calc R U . . .
C11 C 0.6888(2) 0.1613(3) 0.2536(4) 0.0499(9) Uani 1 1 d . . . . .
C12 C 0.6827(2) 0.2636(3) 0.2005(5) 0.0647(10) Uani 1 1 d . . . . .
H12 H 0.633997 0.290130 0.151629 0.078 Uiso 1 1 calc R U . . .
C13 C 0.7481(2) 0.3268(3) 0.2191(4) 0.0621(10) Uani 1 1 d . . . . .
H13 H 0.743127 0.395584 0.182429 0.074 Uiso 1 1 calc R U . . .
C14 C 0.6167(2) 0.0929(3) 0.2263(4) 0.0569(9) Uani 1 1 d . . . . .
H14A H 0.629405 0.025763 0.278119 0.068 Uiso 1 1 calc R U . . .
H14B H 0.576376 0.125770 0.273162 0.068 Uiso 1 1 calc R U . . .
C15 C 0.5279(2) 0.1372(3) -0.0269(5) 0.0593(10) Uani 1 1 d . . . . .
H15 H 0.504827 0.186583 0.029265 0.071 Uiso 1 1 calc R U . . .
C16 C 0.5018(2) 0.1284(3) -0.1848(5) 0.0610(10) Uani 1 1 d . . . . .
H16 H 0.461161 0.170328 -0.238193 0.073 Uiso 1 1 calc R U . . .
C17 C 0.5377(2) 0.0538(3) -0.2665(4) 0.0577(9) Uani 1 1 d . . . . .
H17 H 0.520276 0.046552 -0.376061 0.069 Uiso 1 1 calc R U . . .
C18 C 0.5973(2) -0.0086(3) -0.1911(4) 0.0473(8) Uani 1 1 d . . . . .
C19 C 0.62537(19) 0.0015(2) -0.0215(4) 0.0451(8) Uani 1 1 d . . . . .
C20 C 0.6329(2) -0.0861(3) -0.2900(4) 0.0599(10) Uani 1 1 d . . . . .
N1 N 0.92435(15) 0.3921(2) 0.4667(3) 0.0439(6) Uani 1 1 d . . . . .
N2 N 0.58696(16) 0.0767(2) 0.0542(3) 0.0497(7) Uani 1 1 d . . . . .
O1 O 0.83478(16) 0.65600(18) 0.6790(3) 0.0660(8) Uani 1 1 d . . . . .
O2 O 0.91506(17) 0.6192(2) 0.9014(3) 0.0736(8) Uani 1 1 d . . . . .
O3 O 0.82877(13) 0.51340(17) 0.4330(2) 0.0466(5) Uani 1 1 d . . . . .
O4 O 0.70021(16) -0.12502(19) -0.2377(3) 0.0635(7) Uani 1 1 d . . . . .
O5 O 0.605(3) -0.085(6) -0.440(2) 0.097(11) Uani 0.46(10) 1 d . . P B 1
O5' O 0.5895(12) -0.1220(19) -0.409(5) 0.072(6) Uani 0.54(10) 1 d . . P B 2
O6 O 0.67767(14) -0.05049(18) 0.0640(2) 0.0529(6) Uani 1 1 d . . . . .
O1W O 0.7509(2) 0.7916(2) 0.4633(3) 0.0829(9) Uani 1 1 d D . . . .
H1A H 0.729(3) 0.815(4) 0.371(3) 0.124 Uiso 1 1 d D U . . .
H1B H 0.751(3) 0.818(4) 0.556(3) 0.124 Uiso 1 1 d D U . . .

loop_
_atom_site_aniso_label
_atom_site_aniso_U_11
_atom_site_aniso_U_22
_atom_site_aniso_U_33
_atom_site_aniso_U_23
_atom_site_aniso_U_13
_atom_site_aniso_U_12
Cu1 0.0400(18) 0.0403(11) 0.0263(8) 0.0002(5) 0.0013(6) 0.0000(5)
Cu1A 0.140(5) 0.074(3) 0.043(2) 0.0006(15) -0.020(2) -0.007(2)
C1 0.061(2) 0.0489(18) 0.0353(17) -0.0024(15) 0.0023(16) -0.0039(17)
C2 0.0445(19) 0.0449(17) 0.0334(15) 0.0004(13) 0.0062(14) -0.0107(15)
C3 0.054(2) 0.056(2) 0.0371(16) 0.0038(15) 0.0049(15) -0.0100(17)
C4 0.050(2) 0.053(2) 0.051(2) 0.0104(16) 0.0092(16) -0.0026(16)
C5 0.043(2) 0.0480(19) 0.061(2) 0.0006(16) 0.0192(17) -0.0045(16)
C6 0.0372(19) 0.0439(17) 0.0386(16) -0.0026(14) 0.0109(14) -0.0099(14)
C7 0.048(2) 0.064(2) 0.0451(18) -0.0201(16) 0.0172(15) -0.0101(17)
C8 0.042(2) 0.0517(19) 0.0452(17) -0.0218(15) 0.0125(15) -0.0060(15)
C9 0.043(2) 0.059(2) 0.063(2) -0.0126(18) 0.0054(17) -0.0012(18)
C10 0.059(3) 0.053(2) 0.061(2) -0.0065(17) 0.0095(18) -0.0046(18)
C11 0.047(2) 0.055(2) 0.0509(19) -0.0251(16) 0.0182(16) -0.0098(16)
C12 0.043(2) 0.065(2) 0.083(3) -0.019(2) 0.0028(19) -0.0021(18)
C13 0.057(3) 0.051(2) 0.073(2) -0.0099(18) 0.003(2) -0.0062(19)
C14 0.054(2) 0.071(2) 0.051(2) -0.0231(17) 0.0216(17) -0.0146(18)
C15 0.047(2) 0.053(2) 0.083(3) -0.0169(19) 0.026(2) -0.0127(18)
C16 0.048(2) 0.060(2) 0.074(3) 0.0015(19) 0.0076(19) -0.0063(18)
C17 0.057(2) 0.061(2) 0.054(2) -0.0011(17) 0.0070(18) -0.0091(19)
C18 0.044(2) 0.0534(19) 0.0420(17) -0.0052(15) 0.0040(15) -0.0054(16)
C19 0.0383(19) 0.0514(19) 0.0461(18) -0.0095(15) 0.0096(15) -0.0107(16)
C20 0.064(3) 0.070(2) 0.0388(18) -0.0083(18) -0.0051(18) 0.009(2)
N1 0.0392(16) 0.0517(15) 0.0427(14) -0.0076(12) 0.0127(12) -0.0104(13)
N2 0.0424(17) 0.0556(17) 0.0525(16) -0.0137(13) 0.0126(13) -0.0090(14)
O1 0.087(2) 0.0615(15) 0.0392(12) -0.0136(11) -0.0117(13) 0.0215(14)
O2 0.092(2) 0.0831(18) 0.0352(13) -0.0172(12) -0.0137(13) 0.0197(15)
O3 0.0441(14) 0.0578(13) 0.0355(11) -0.0106(10) 0.0021(10) -0.0008(11)
O4 0.0715(19) 0.0792(17) 0.0333(12) -0.0122(11) -0.0057(12) 0.0200(14)
O5 0.104(13) 0.15(2) 0.027(5) -0.003(8) -0.008(5) 0.051(15)
O5' 0.074(6) 0.083(9) 0.045(10) -0.021(5) -0.020(5) 0.016(5)
O6 0.0475(15) 0.0741(16) 0.0368(11) -0.0077(11) 0.0074(10) -0.0008(12)
O1W 0.109(3) 0.0729(19) 0.0634(17) 0.0015(15) 0.0099(19) 0.0115(17)

loop_
_atom_type_symbol
_atom_type_description
_atom_type_scat_dispersion_real
_atom_type_scat_dispersion_imag
_atom_type_scat_source
C C 0.0033 0.0016 'International Tables Vol C Tables 4.2.6.8 and 6.1.1.4'
H H 0.0000 0.0000 'International Tables Vol C Tables 4.2.6.8 and 6.1.1.4'
N N 0.0061 0.0033 'International Tables Vol C Tables 4.2.6.8 and 6.1.1.4'
O O 0.0106 0.0060 'International Tables Vol C Tables 4.2.6.8 and 6.1.1.4'
Cu Cu 0.3201 1.2651 'International Tables Vol C Tables 4.2.6.8 and 6.1.1.4'

loop_
_geom_angle_atom_site_label_1
_geom_angle_atom_site_label_2
_geom_angle_atom_site_label_3
_geom_angle
_geom_angle_site_symmetry_1
_geom_angle_site_symmetry_3
O1 Cu1 O4 176.90(18) . 4_566
O1 Cu1 O3 90.87(14) . .
O4 Cu1 O3 91.99(15) 4_566 .
O1 Cu1 O1W 87.93(15) . .
O4 Cu1 O1W 88.99(16) 4_566 .
O3 Cu1 O1W 150.86(17) . .
O1 Cu1 O6 94.18(14) . 4_566
O4 Cu1 O6 86.70(13) 4_566 4_566
O3 Cu1 O6 96.13(13) . 4_566
O1W Cu1 O6 112.99(16) . 4_566
O4 Cu1A O1W 91.1(3) 4_566 .
O4 Cu1A O1 169.3(8) 4_566 .
O1W Cu1A O1 88.9(3) . .
O4 Cu1A O6 91.1(4) 4_566 4_566
O1W Cu1A O6 122.3(7) . 4_566
O1 Cu1A O6 97.9(3) . 4_566
O4 Cu1A O3 87.8(4) 4_566 .
O1W Cu1A O3 141.8(7) . .
O1 Cu1A O3 85.7(4) . .
O6 Cu1A O3 95.9(2) 4_566 .
O2 C1 O1 121.4(3) . .
O2 C1 C2 118.8(3) . .
O1 C1 C2 119.8(3) . .
C3 C2 C6 119.0(3) . .
C3 C2 C1 118.9(3) . .
C6 C2 C1 122.0(3) . .
C2 C3 C4 122.5(3) . .
C2 C3 H3 118.8 . .
C4 C3 H3 118.8 . .
C5 C4 C3 117.8(3) . .
C5 C4 H4 121.1 . .
C3 C4 H4 121.1 . .
C4 C5 N1 121.7(3) . .
C4 C5 H5 119.2 . .
N1 C5 H5 119.2 . .
O3 C6 N1 116.6(3) . .
O3 C6 C2 127.3(3) . .
N1 C6 C2 116.1(3) . .
N1 C7 C8 112.3(2) . .
N1 C7 H7A 109.1 . .
C8 C7 H7A 109.1 . .
N1 C7 H7B 109.1 . .
C8 C7 H7B 109.1 . .
H7A C7 H7B 107.9 . .
C9 C8 C13 118.4(3) . .
C9 C8 C7 121.4(3) . .
C13 C8 C7 120.1(3) . .
C8 C9 C10 121.0(3) . .
C8 C9 H9 119.5 . .
C10 C9 H9 119.5 . .
C11 C10 C9 120.7(3) . .
C11 C10 H10 119.7 . .
C9 C10 H10 119.7 . .
C10 C11 C12 118.5(3) . .
C10 C11 C14 122.1(3) . .
C12 C11 C14 119.3(3) . .
C13 C12 C11 120.5(4) . .
C13 C12 H12 119.7 . .
C11 C12 H12 119.7 . .
C8 C13 C12 120.9(4) . .
C8 C13 H13 119.5 . .
C12 C13 H13 119.5 . .
N2 C14 C11 110.6(3) . .
N2 C14 H14A 109.5 . .
C11 C14 H14A 109.5 . .
N2 C14 H14B 109.5 . .
C11 C14 H14B 109.5 . .
H14A C14 H14B 108.1 . .
C16 C15 N2 122.4(3) . .
C16 C15 H15 118.8 . .
N2 C15 H15 118.8 . .
C15 C16 C17 117.7(4) . .
C15 C16 H16 121.2 . .
C17 C16 H16 121.2 . .
C18 C17 C16 122.3(3) . .
C18 C17 H17 118.8 . .
C16 C17 H17 118.8 . .
C17 C18 C19 119.8(3) . .
C17 C18 C20 118.4(3) . .
C19 C18 C20 121.9(3) . .
O6 C19 N2 117.2(3) . .
O6 C19 C18 127.3(3) . .
N2 C19 C18 115.5(3) . .
O5' C20 O4 121.1(9) . .
O4 C20 O5 120.0(11) . .
O5' C20 C18 117.1(10) . .
O4 C20 C18 120.7(3) . .
O5 C20 C18 115.9(16) . .
C5 N1 C6 122.9(3) . .
C5 N1 C7 119.9(3) . .
C6 N1 C7 117.2(3) . .
C15 N2 C19 122.4(3) . .
C15 N2 C14 120.5(3) . .
C19 N2 C14 116.9(3) . .
C1 O1 Cu1 132.2(2) . .
C1 O1 Cu1A 135.8(4) . .
C6 O3 Cu1 127.0(2) . .
C6 O3 Cu1A 127.4(2) . .
C20 O4 Cu1A 130.3(4) . 4_565
C20 O4 Cu1 134.9(2) . 4_565
C19 O6 Cu1A 124.1(3) . 4_565
C19 O6 Cu1 123.4(2) . 4_565
Cu1A O1W H1A 115(4) . .
Cu1 O1W H1A 114(4) . .
Cu1A O1W H1B 110(4) . .
Cu1 O1W H1B 112(4) . .
H1A O1W H1B 129(6) . .

loop_
_geom_bond_atom_site_label_1
_geom_bond_atom_site_label_2
_geom_bond_distance
_geom_bond_site_symmetry_2
Cu1 O1 1.931(3) .
Cu1 O4 1.944(3) 4_566
Cu1 O3 1.953(3) .
Cu1 O1W 2.000(4) .
Cu1 O6 2.198(3) 4_566
Cu1A O4 1.933(6) 4_566
Cu1A O1W 1.941(7) .
Cu1A O1 1.958(6) .
Cu1A O6 2.057(11) 4_566
Cu1A O3 2.108(12) .
C1 O2 1.229(4) .
C1 O1 1.265(4) .
C1 C2 1.499(4) .
C2 C3 1.376(4) .
C2 C6 1.426(4) .
C3 C4 1.394(5) .
C3 H3 0.9300 .
C4 C5 1.341(5) .
C4 H4 0.9300 .
C5 N1 1.360(4) .
C5 H5 0.9300 .
C6 O3 1.253(4) .
C6 N1 1.388(4) .
C7 N1 1.474(4) .
C7 C8 1.508(4) .
C7 H7A 0.9700 .
C7 H7B 0.9700 .
C8 C9 1.374(5) .
C8 C13 1.374(5) .
C9 C10 1.379(5) .
C9 H9 0.9300 .
C10 C11 1.373(5) .
C10 H10 0.9300 .
C11 C12 1.380(5) .
C11 C14 1.506(5) .
C12 C13 1.379(5) .
C12 H12 0.9300 .
C13 H13 0.9300 .
C14 N2 1.474(4) .
C14 H14A 0.9700 .
C14 H14B 0.9700 .
C15 C16 1.341(5) .
C15 N2 1.360(5) .
C15 H15 0.9300 .
C16 C17 1.399(5) .
C16 H16 0.9300 .
C17 C18 1.364(5) .
C17 H17 0.9300 .
C18 C19 1.441(4) .
C18 C20 1.512(5) .
C19 O6 1.240(4) .
C19 N2 1.399(4) .
C20 O5' 1.23(2) .
C20 O4 1.269(4) .
C20 O5 1.282(18) .
O1W H1A 0.863(10) .
O1W H1B 0.862(10) .

loop_
_geom_hbond_atom_site_label_D
_geom_hbond_atom_site_label_H
_geom_hbond_atom_site_label_A
_geom_hbond_distance_DH
_geom_hbond_distance_HA
_geom_hbond_distance_DA
_geom_hbond_angle_DHA
_geom_hbond_site_symmetry_A
_geom_hbond_publ_flag
C5 H5 O2 0.93 2.54 3.295(4) 138.9 2_746 yes
O1W H1B O4 0.862(10) 2.24(2) 3.057(4) 157(5) 1_566 yes

loop_
_geom_torsion_atom_site_label_1
_geom_torsion_atom_site_label_2
_geom_torsion_atom_site_label_3
_geom_torsion_atom_site_label_4
_geom_torsion
_geom_torsion_site_symmetry_4
O2 C1 C2 C3 -6.9(5) .
O1 C1 C2 C3 172.3(3) .
O2 C1 C2 C6 173.9(3) .
O1 C1 C2 C6 -7.0(5) .
C6 C2 C3 C4 0.2(5) .
C1 C2 C3 C4 -179.1(3) .
C2 C3 C4 C5 0.5(5) .
C3 C4 C5 N1 -0.2(5) .
C3 C2 C6 O3 179.2(3) .
C1 C2 C6 O3 -1.5(5) .
C3 C2 C6 N1 -1.2(4) .
C1 C2 C6 N1 178.1(3) .
N1 C7 C8 C9 -73.0(4) .
N1 C7 C8 C13 110.0(4) .
C13 C8 C9 C10 1.2(5) .
C7 C8 C9 C10 -175.8(3) .
C8 C9 C10 C11 -0.9(5) .
C9 C10 C11 C12 0.0(5) .
C9 C10 C11 C14 178.3(3) .
C10 C11 C12 C13 0.5(5) .
C14 C11 C12 C13 -177.8(3) .
C9 C8 C13 C12 -0.7(5) .
C7 C8 C13 C12 176.4(3) .
C11 C12 C13 C8 -0.2(6) .
C10 C11 C14 N2 -114.2(4) .
C12 C11 C14 N2 64.1(4) .
N2 C15 C16 C17 -0.2(5) .
C15 C16 C17 C18 0.0(5) .
C16 C17 C18 C19 -0.2(5) .
C16 C17 C18 C20 -179.4(3) .
C17 C18 C19 O6 178.5(3) .
C20 C18 C19 O6 -2.3(5) .
C17 C18 C19 N2 0.6(4) .
C20 C18 C19 N2 179.8(3) .
C17 C18 C20 O5' -31(2) .
C19 C18 C20 O5' 150(2) .
C17 C18 C20 O4 160.8(3) .
C19 C18 C20 O4 -18.4(5) .
C17 C18 C20 O5 2(4) .
C19 C18 C20 O5 -178(4) .
C4 C5 N1 C6 -0.9(5) .
C4 C5 N1 C7 179.2(3) .
O3 C6 N1 C5 -178.8(3) .
C2 C6 N1 C5 1.5(4) .
O3 C6 N1 C7 1.1(4) .
C2 C6 N1 C7 -178.5(2) .
C8 C7 N1 C5 100.2(3) .
C8 C7 N1 C6 -79.7(3) .
C16 C15 N2 C19 0.7(5) .
C16 C15 N2 C14 176.7(3) .
O6 C19 N2 C15 -179.0(3) .
C18 C19 N2 C15 -0.9(4) .
O6 C19 N2 C14 4.9(4) .
C18 C19 N2 C14 -177.0(3) .
C11 C14 N2 C15 -96.6(4) .
C11 C14 N2 C19 79.6(4) .
O2 C1 O1 Cu1 -168.4(3) .
C2 C1 O1 Cu1 12.5(5) .
O2 C1 O1 Cu1A -162.1(6) .
C2 C1 O1 Cu1A 18.8(7) .
N1 C6 O3 Cu1 -175.1(2) .
C2 C6 O3 Cu1 4.6(4) .
N1 C6 O3 Cu1A -179.5(4) .
C2 C6 O3 Cu1A 0.1(6) .
O5' C20 O4 Cu1A -146(3) 4_565
C18 C20 O4 Cu1A 22.3(7) 4_565
O5 C20 O4 Cu1 176(5) 4_565
C18 C20 O4 Cu1 17.2(6) 4_565
N2 C19 O6 Cu1A -165.4(4) 4_565
C18 C19 O6 Cu1A 16.7(6) 4_565
N2 C19 O6 Cu1 -160.9(2) 4_565
C18 C19 O6 Cu1 21.2(5) 4_565
